data_8104532
loop_
_publ_author_name
'Gruner, J. W.'

_publ_section_title
;
 Nickel minerals from Barberton, South Africa: III. Willemseite, a
 nickel-rich talc
;
_journal_name_full 'Zeitschrift fur Kristallographie'
_journal_page_first 412
_journal_page_last 419
_journal_volume 88
_journal_year 1934
_chemical_formula_structural (Ni2.1Mg0.8Fe0.1)(Si4O10)(OH)2
_chemical_formula_sum 'Fe0.1 H2 Mg0.8 Ni2.1 O12 Si4'
_chemical_name_mineral Willemseite
_space_group_IT_number 15
_symmetry_Int_Tables_number 15
_symmetry_space_group_name_Hall '-C 2yc'
_symmetry_space_group_name_H-M 'C 1 2/c 1'
_cell_angle_alpha 90.
_cell_angle_beta 99.96
_cell_angle_gamma 90.
_cell_formula_units_Z 4
_cell_length_a 5.316
_cell_length_b 9.148
_cell_length_c 18.994
_cell_volume 909.772
_cod_data_source_file Ni3Si4O10OH2_C2_c_Gruner_DC296.cif
_cod_data_source_block chateigner
_cod_depositor_comments
;
 Removing duplicate rows from the ATOM_TYPE loop.

 Antanas Vaitkus,
 2018-08-07
;
_cod_original_formula_sum 'H2 Fe0.1 Mg0.8 Ni2.1 O12 Si4'
_cod_database_code 8104532

loop_
_symmetry_equiv_pos_site_id
_symmetry_equiv_pos_as_xyz
1 'x, -y, z+1/2'
2 '-x, -y, -z'
3 '-x, y, -z+1/2'
4 'x, y, z'
5 'x+1/2, -y+1/2, z+1/2'
6 '-x+1/2, -y+1/2, -z'
7 '-x+1/2, y+1/2, -z+1/2'
8 'x+1/2, y+1/2, z'

loop_
_atom_site_label
_atom_site_type_symbol
_atom_site_symmetry_multiplicity
_atom_site_Wyckoff_symbol
_atom_site_fract_x
_atom_site_fract_y
_atom_site_fract_z
_atom_site_B_iso_or_equiv
_atom_site_occupancy
_atom_site_attached_hydrogens
Ni1 Ni2+ 4 a 0 0 0 . .7 0
Ni2 Ni2+ 8 f 0 0.333 0 . .7 0
O1 O2- 8 f 0.203 0.5 0.058 . 1. 0
O2 O2- 8 f 0.203 0.167 0.058 . 1. 0
O3 O2- 8 f 0.203 -.167 0.058 . 1. 0
O4 O2- 8 f 0.025 0.083 0.176 . 1. 0
O5 O2- 8 f -.475 0.083 0.176 . 1. 0
O6 O2- 8 f 0.275 0.333 0.176 . 1. 0
Si1 Si4+ 8 f -.239 0 0.143 . 1. 0
Si2 Si4+ 8 f 0.261 0.167 0.143 . 1. 0
Mg1 Mg2+ 4 a 0 0 0 . .267 0
Fe1 Fe2+ 4 a 0 0 0 . .033 0
Mg2 Mg2+ 8 f 0 0.333 0 . .267 0
Fe2 Fe2+ 8 f 0 0.333 0 . .033 0

loop_
_atom_type_symbol
_atom_type_oxidation_number
Ni2+ 2
O2- -2
Si4+ 4
Mg2+ 2
Fe2+ 2
H1+ 1
